data_1534945
loop_
_publ_author_name
'Malcic, S.S.'

_publ_section_title
;
 Die Kristallstruktur des Natriumtrichloromerkurat(II) Dihydrats
;
_journal_name_full
;
Bulletin of the Institute of Nuclear Sciences 'Boris Kidrich'
;
_journal_page_first 115
_journal_page_last 122
_journal_volume 9
_journal_year 1959
_chemical_formula_sum 'Cl3 H4 Hg Na O2'
_chemical_name_systematic 'Na Hg Cl3 (H2 O)2'
_space_group_IT_number 62
_symmetry_space_group_name_Hall '-P 2ac 2n'
_symmetry_space_group_name_H-M 'P n m a'
_cell_angle_alpha 90
_cell_angle_beta 90
_cell_angle_gamma 90
_cell_formula_units_Z 4
_cell_length_a 9.372
_cell_length_b 4.037
_cell_length_c 18.71
_cell_volume 707.888
_citation_journal_id_ASTM BINKJ3
_cod_data_source_file Malcic_BINKJ3_1959_509.cif
_cod_data_source_block H4Cl3Hg1Na1O2
_cod_original_cell_volume 707.8884
_cod_original_formula_sum 'H4 Cl3 Hg1 Na1 O2'
_cod_database_code 1534945

loop_
_symmetry_equiv_pos_as_xyz
x,y,z
-x+1/2,-y,z+1/2
x+1/2,-y+1/2,-z+1/2
-x,y+1/2,-z
-x,-y,-z
x-1/2,y,-z-1/2
-x-1/2,y-1/2,z-1/2
x,-y-1/2,z

loop_
_atom_site_label
_atom_site_type_symbol
_atom_site_fract_x
_atom_site_fract_y
_atom_site_fract_z
_atom_site_occupancy
_atom_site_U_iso_or_equiv
O1 O-2 -0.14 0.25 -0.31 1 0.0
Hg1 Hg+2 0.0752 0.25 0.0942 1 0.0
Na1 Na+1 -0.01 0.25 0.333 1 0.0
Cl1 Cl-1 -0.082 0.25 0.192 1 0.0
Cl2 Cl-1 -0.26 0.25 -0.143 1 0.0
Cl3 Cl-1 0.164 0.25 -0.026 1 0.0
O2 O-2 0.036 0.25 0.444 1 0.0
